data_7708532
loop_
_publ_author_name
'Karges, Johannes'
'Seo, Hyeonglim'
'Cohen, Seth M.'

_publ_section_title
;
 Synthesis of Tetranuclear Rhenium(I) Tricarbonyl Metallacycles
;
_journal_name_full 'Dalton Transactions'
_journal_paper_doi 10.1039/D1DT02435C
_journal_year 2021
_chemical_formula_moiety 'C36 H16 N20 O12 Re4'
_chemical_formula_sum 'C36 H16 N20 O12 Re4'
_chemical_formula_weight 1665.49
_space_group_crystal_system orthorhombic
_space_group_IT_number 61
_space_group_name_Hall '-P 2ac 2ab'
_space_group_name_H-M_alt 'P b c a'
_atom_sites_solution_hydrogens geom
_atom_sites_solution_primary iterative
_audit_block_doi 10.5517/ccdc.csd.cc287vq3
_audit_creation_date 2021-05-04
_audit_creation_method
;
Olex2 1.3-alpha
(compiled 2020.09.11 svn.r3730fd0d for OlexSys, GUI svn.r6159)
;
_audit_update_record
;
2021-06-28 deposited with the CCDC.	2021-10-07 downloaded from the CCDC.
;
_cell_angle_alpha 90
_cell_angle_beta 90
_cell_angle_gamma 90
_cell_formula_units_Z 8
_cell_length_a 19.9283(7)
_cell_length_b 18.5408(7)
_cell_length_c 30.9067(12)
_cell_measurement_reflns_used 9985
_cell_measurement_temperature 100.0
_cell_measurement_theta_max 23.10
_cell_measurement_theta_min 2.20
_cell_volume 11419.6(7)
_computing_cell_refinement 'SAINT V8.40A (Bruker, 2019)'
_computing_data_collection 'APEX2 v2013.6-2 (Bruker, 2013)'
_computing_data_reduction 'SAINT V8.40A (Bruker, 2019)'
_computing_molecular_graphics 'Olex2 1.3-alpha (Dolomanov et al., 2009)'
_computing_publication_material 'Olex2 1.3-alpha (Dolomanov et al., 2009)'
_computing_structure_refinement 'SHELXL 2018/3 (Sheldrick, 2015)'
_computing_structure_solution 'olex2.solve 1.3-alpha (Bourhis et al., 2015)'
_diffrn_ambient_temperature 100.0
_diffrn_detector 'Bruker APEX-II CCD'
_diffrn_detector_area_resol_mean 7.9
_diffrn_detector_type 'CCD Area Detector'
_diffrn_measured_fraction_theta_full 0.996
_diffrn_measured_fraction_theta_max 0.996
_diffrn_measurement_device 'Kappa Four-Circle Diffractometer'
_diffrn_measurement_device_type 'Bruker APEX-II CCD'
_diffrn_measurement_method '\f and \w scans'
_diffrn_radiation_monochromator 'Double Bounce Multilayer Mirrors'
_diffrn_radiation_probe x-ray
_diffrn_radiation_type MoK\a
_diffrn_radiation_wavelength 0.71073
_diffrn_radiation_xray_symbol K-L~3~
_diffrn_reflns_av_R_equivalents 0.0851
_diffrn_reflns_av_unetI/netI 0.0603
_diffrn_reflns_Laue_measured_fraction_full 0.996
_diffrn_reflns_Laue_measured_fraction_max 0.996
_diffrn_reflns_limit_h_max 22
_diffrn_reflns_limit_h_min -22
_diffrn_reflns_limit_k_max 20
_diffrn_reflns_limit_k_min -19
_diffrn_reflns_limit_l_max 34
_diffrn_reflns_limit_l_min -25
_diffrn_reflns_number 58915
_diffrn_reflns_point_group_measured_fraction_full 0.996
_diffrn_reflns_point_group_measured_fraction_max 0.996
_diffrn_reflns_theta_full 23.307
_diffrn_reflns_theta_max 23.307
_diffrn_reflns_theta_min 1.638
_diffrn_source 'Micro Focus Rotating Anode'
_diffrn_source_current 50.0
_diffrn_source_power 2.5
_diffrn_source_type 'Bruker TXS'
_diffrn_source_voltage 50.0
_diffrn_standards_number 0
_exptl_absorpt_coefficient_mu 8.519
_exptl_absorpt_correction_T_max 0.2565
_exptl_absorpt_correction_T_min 0.1889
_exptl_absorpt_correction_type multi-scan
_exptl_absorpt_process_details
;
SADABS-2016/2 (Bruker,2016/2) was used for absorption correction.
wR2(int) was 0.1158 before and 0.0540 after correction.
The Ratio of minimum to maximum transmission is 0.7365.
The \l/2 correction factor is Not present.
;
_exptl_crystal_colour yellow
_exptl_crystal_colour_primary yellow
_exptl_crystal_density_diffrn 1.937
_exptl_crystal_description block
_exptl_crystal_F_000 6144
_exptl_crystal_size_max 0.1
_exptl_crystal_size_mid 0.1
_exptl_crystal_size_min 0.05
_refine_diff_density_max 1.730
_refine_diff_density_min -2.058
_refine_diff_density_rms 0.239
_refine_ls_extinction_method none
_refine_ls_goodness_of_fit_ref 1.109
_refine_ls_hydrogen_treatment constr
_refine_ls_matrix_type full
_refine_ls_number_parameters 643
_refine_ls_number_reflns 8226
_refine_ls_number_restraints 672
_refine_ls_restrained_S_all 1.068
_refine_ls_R_factor_all 0.1130
_refine_ls_R_factor_gt 0.0825
_refine_ls_shift/su_max 0.000
_refine_ls_shift/su_mean 0.000
_refine_ls_structure_factor_coef Fsqd
_refine_ls_weighting_details 'w=1/[\s^2^(Fo^2^)+780.6629P] where P=(Fo^2^+2Fc^2^)/3'
_refine_ls_weighting_scheme calc
_refine_ls_wR_factor_gt 0.1768
_refine_ls_wR_factor_ref 0.1904
_reflns_Friedel_coverage 0.000
_reflns_number_gt 5800
_reflns_number_total 8226
_reflns_threshold_expression 'I > 2\s(I)'
_cod_data_source_file d1dt02435c2.cif
_cod_data_source_block ortho_a_sq
_cod_depositor_comments
;
The following automatic conversions were performed:

data item '_diffrn_radiation_probe' value 'X-ray' was changed to
'x-ray' in accordance with the
/home/data/users/saulius/crontab/automatic-downloads/rss-feeds/RSC/lib/dictionaries/cif_core.dic
dictionary named 'cif_core.dic' version 2.4.2 last updated on
2011-04-26.

Automatic conversion script
Id: cif_fix_values 7556 2019-12-06 15:28:31Z antanas 
;
_cod_database_code 7708532
_shelx_shelxl_version_number 2018/3
_shelx_space_group_comment
;
The symmetry employed for this shelxl refinement is uniquely defined
by the following loop, which should always be used as a source of
symmetry information in preference to the above space-group names.
They are only intended as comments.
;
_shelx_estimated_absorpt_t_max 0.675
_shelx_estimated_absorpt_t_min 0.483
_olex2_refinement_description
;
1. Fixed Uiso
 At 1.2 times of:
  All C(H) groups
2. Uiso/Uaniso restraints and constraints
Uanis(O4) \\sim Ueq, Uanis(C6A) \\sim Ueq: with sigma of 0.01 and sigma for
terminal atoms of 0.02
Uanis(O4) = Uanis(C7A)
3. Rigid body (RIGU) restrains
 All non-hydrogen atoms
 with sigma for 1-2 distances of 0.004 and sigma for 1-3 distances of 0.004
4.a Aromatic/amide H refined with riding coordinates:
 C3C(H3C), C6C(H6C), C6B(H6B), C4C(H4C), C4(H4), C5C(H5C), C3A(H3A), C6A(H6A),
 C5A(H5A), C5(H5), C3(H3), C6(H6), C5B(H5B), C4B(H4B), C4A(H4A), C3B(H3B)
;
_platon_squeeze_void_probe_radius 1.20
_olex2_submission_special_instructions 'No special instructions were received'

loop_
_space_group_symop_operation_xyz
'x, y, z'
'-x+1/2, -y, z+1/2'
'-x, y+1/2, -z+1/2'
'x+1/2, -y+1/2, -z'
'-x, -y, -z'
'x-1/2, y, -z-1/2'
'x, -y-1/2, z-1/2'
'-x-1/2, y-1/2, z'

loop_
_atom_site_label
_atom_site_type_symbol
_atom_site_fract_x
_atom_site_fract_y
_atom_site_fract_z
_atom_site_U_iso_or_equiv
_atom_site_adp_type
_atom_site_occupancy
_atom_site_site_symmetry_order
_atom_site_calc_flag
_atom_site_refinement_flags_posn
_atom_site_refinement_flags_adp
_atom_site_refinement_flags_occupancy
_atom_site_disorder_assembly
_atom_site_disorder_group
Re2 Re 0.44467(4) 0.40283(5) 0.73944(4) 0.0530(3) Uani 1 1 d . . . . .
Re4 Re 0.81936(5) 0.27795(6) 0.60256(4) 0.0541(3) Uani 1 1 d . . . . .
Re1 Re 0.68212(5) 0.18702(6) 0.77777(4) 0.0644(4) Uani 1 1 d . . . . .
Re3 Re 0.51666(6) 0.32254(7) 0.54568(5) 0.0725(4) Uani 1 1 d . . . . .
N3 N 0.5395(8) 0.3489(10) 0.7594(7) 0.049(4) Uani 1 1 d . . . . .
O6 O 0.3681(7) 0.2591(8) 0.7439(6) 0.062(5) Uani 1 1 d . . . . .
N1C N 0.7766(8) 0.2692(9) 0.6663(7) 0.045(4) Uani 1 1 d . . . . .
O4 O 0.3122(8) 0.4730(7) 0.7158(6) 0.060(4) Uani 1 1 d . U . . .
N3C N 0.7287(8) 0.2469(9) 0.7265(7) 0.048(4) Uani 1 1 d . . . . .
N5B N 0.5049(9) 0.2214(11) 0.5775(7) 0.055(4) Uani 1 1 d . . . . .
N4C N 0.7257(8) 0.3202(10) 0.7216(7) 0.047(4) Uani 1 1 d . . . . .
N1 N 0.6104(9) 0.2733(11) 0.7735(7) 0.059(5) Uani 1 1 d . . . . .
N2C N 0.7616(9) 0.2164(10) 0.6921(7) 0.053(4) Uani 1 1 d . . . . .
O3 O 0.6263(9) 0.0870(9) 0.7090(7) 0.076(6) Uani 1 1 d . . . . .
N5A N 0.5089(9) 0.4971(11) 0.7267(8) 0.059(4) Uani 1 1 d . . . . .
N1B N 0.6129(9) 0.2871(10) 0.5659(7) 0.055(4) Uani 1 1 d . . . . .
N4 N 0.5817(8) 0.3866(11) 0.7873(7) 0.056(5) Uani 1 1 d . . . . .
N2A N 0.4754(9) 0.3413(10) 0.6419(8) 0.055(5) Uani 1 1 d . . . . .
N2B N 0.6769(10) 0.3127(12) 0.5653(7) 0.063(5) Uani 1 1 d . . . . .
C1C C 0.7552(10) 0.3317(11) 0.6845(8) 0.044(4) Uani 1 1 d . . . . .
N1A N 0.4812(9) 0.3881(10) 0.6741(7) 0.055(4) Uani 1 1 d . . . . .
N5C N 0.7919(9) 0.3896(10) 0.6205(7) 0.052(4) Uani 1 1 d . . . . .
N4A N 0.5453(11) 0.4290(10) 0.6209(8) 0.066(5) Uani 1 1 d . . . . .
N3A N 0.5135(10) 0.3661(10) 0.6108(8) 0.059(4) Uani 1 1 d . . . . .
C2C C 0.7634(10) 0.3977(11) 0.6604(9) 0.047(5) Uani 1 1 d . . . . .
N4B N 0.6757(10) 0.2088(11) 0.6015(7) 0.062(5) Uani 1 1 d . . . . .
N5 N 0.7205(10) 0.2715(13) 0.8192(8) 0.069(5) Uani 1 1 d . . . . .
N3B N 0.7134(10) 0.2625(12) 0.5859(8) 0.063(5) Uani 1 1 d . . . . .
C2A C 0.5377(11) 0.5003(12) 0.6868(9) 0.055(5) Uani 1 1 d . . . . .
N2 N 0.5540(11) 0.2759(12) 0.7513(9) 0.078(7) Uani 1 1 d . . . . .
O2 O 0.8024(9) 0.0834(12) 0.7907(9) 0.109(9) Uani 1 1 d . . . . .
C3C C 0.7454(11) 0.4622(12) 0.6767(9) 0.055(5) Uani 1 1 d . . . . .
H3C H 0.727093 0.465907 0.704963 0.066 Uiso 1 1 calc R U . . .
C1 C 0.6261(10) 0.3306(14) 0.7957(9) 0.055(5) Uani 1 1 d . . . . .
C6C C 0.7998(12) 0.4475(11) 0.5972(9) 0.054(5) Uani 1 1 d . . . . .
H6C H 0.818234 0.441336 0.569065 0.065 Uiso 1 1 calc R U . . .
O10 O 0.9654(8) 0.2911(8) 0.6358(7) 0.074(6) Uani 1 1 d . . . . .
O8 O 0.3691(10) 0.3605(14) 0.5285(9) 0.114(9) Uani 1 1 d . . . . .
O11 O 0.8665(12) 0.3126(13) 0.5119(8) 0.107(8) Uani 1 1 d . . . . .
C2 C 0.6862(13) 0.3380(18) 0.8219(10) 0.075(7) Uani 1 1 d . . . . .
C6B C 0.4390(12) 0.1855(14) 0.5845(9) 0.063(6) Uani 1 1 d . . . . .
H6B H 0.400645 0.208267 0.572364 0.075 Uiso 1 1 calc R U . . .
C1B C 0.6158(12) 0.2269(15) 0.5887(10) 0.070(8) Uani 1 1 d . . . . .
C4C C 0.7544(12) 0.5230(12) 0.6513(9) 0.058(6) Uani 1 1 d . . . . .
H4C H 0.740583 0.568562 0.662209 0.069 Uiso 1 1 calc R U . . .
C7A C 0.3632(12) 0.4492(12) 0.7220(10) 0.060(4) Uani 1 1 d . . . . .
C9 C 0.6472(12) 0.1242(14) 0.7370(12) 0.071(6) Uani 1 1 d . . . . .
C2B C 0.5517(12) 0.1852(14) 0.5959(9) 0.061(6) Uani 1 1 d . . . . .
O9 O 0.5665(12) 0.4660(14) 0.5085(11) 0.137(11) Uani 1 1 d . . . . .
C4 C 0.7664(15) 0.396(2) 0.8671(12) 0.102(11) Uani 1 1 d . . . . .
H4 H 0.781929 0.437534 0.882072 0.122 Uiso 1 1 calc R U . . .
O1 O 0.6025(12) 0.1038(14) 0.8457(11) 0.142(11) Uani 1 1 d . . . . .
C5C C 0.7832(13) 0.5191(13) 0.6099(10) 0.065(7) Uani 1 1 d . . . . .
H5C H 0.790959 0.560092 0.592193 0.078 Uiso 1 1 calc R U . . .
C9A C 0.3975(10) 0.3164(12) 0.7419(9) 0.050(6) Uani 1 1 d . . . . .
C3A C 0.5787(14) 0.5611(14) 0.6768(12) 0.081(8) Uani 1 1 d . . . . .
H3A H 0.601409 0.562991 0.649827 0.097 Uiso 1 1 calc R U . . .
C8 C 0.7560(14) 0.1229(17) 0.7855(11) 0.080(7) Uani 1 1 d . . . . .
C7C C 0.9099(12) 0.2878(12) 0.6218(10) 0.062(6) Uani 1 1 d . . . . .
C8C C 0.8470(15) 0.2973(16) 0.5460(11) 0.078(7) Uani 1 1 d . . . . .
C6A C 0.5151(11) 0.5515(13) 0.7541(9) 0.056(5) Uani 1 1 d . U . . .
H6A H 0.491914 0.549436 0.780907 0.068 Uiso 1 1 calc R U . . .
O7 O 0.5229(13) 0.2595(19) 0.4560(9) 0.147(12) Uani 1 1 d . . . . .
C7B C 0.5184(16) 0.288(2) 0.4904(11) 0.095(9) Uani 1 1 d . . . . .
C5A C 0.5551(12) 0.6127(15) 0.7448(11) 0.078(7) Uani 1 1 d . . . . .
H5A H 0.560609 0.650368 0.765345 0.093 Uiso 1 1 calc R U . . .
C5 C 0.8013(16) 0.3320(19) 0.8655(10) 0.085(8) Uani 1 1 d . . . . .
H5 H 0.842673 0.329030 0.880631 0.102 Uiso 1 1 calc R U . . .
C1A C 0.5241(12) 0.4407(14) 0.6599(10) 0.063(6) Uani 1 1 d . . . . .
C8B C 0.5457(16) 0.412(2) 0.5219(12) 0.094(8) Uani 1 1 d . . . . .
C7 C 0.6336(13) 0.1393(19) 0.8220(12) 0.093(8) Uani 1 1 d . . . . .
C3 C 0.7065(14) 0.3939(19) 0.8445(10) 0.084(8) Uani 1 1 d . . . . .
H3 H 0.678328 0.435180 0.845482 0.101 Uiso 1 1 calc R U . . .
C6 C 0.7787(13) 0.2691(18) 0.8422(9) 0.076(7) Uani 1 1 d . . . . .
H6 H 0.804536 0.226005 0.842835 0.092 Uiso 1 1 calc R U . . .
C5B C 0.4289(16) 0.1234(18) 0.6065(11) 0.090(10) Uani 1 1 d . . . . .
H5B H 0.384924 0.104680 0.610311 0.108 Uiso 1 1 calc R U . . .
C11 C 0.4245(15) 0.3462(19) 0.5330(12) 0.093(9) Uani 1 1 d . . . . .
C4B C 0.4854(14) 0.0869(17) 0.6239(11) 0.083(9) Uani 1 1 d . . . . .
H4B H 0.478462 0.043190 0.639312 0.100 Uiso 1 1 calc R U . . .
C4A C 0.5856(14) 0.6158(16) 0.7051(11) 0.084(8) Uani 1 1 d . . . . .
H4A H 0.611824 0.656652 0.697467 0.101 Uiso 1 1 calc R U . . .
C3B C 0.5469(16) 0.1113(18) 0.6193(13) 0.112(13) Uani 1 1 d . . . . .
H3B H 0.585182 0.085893 0.629469 0.135 Uiso 1 1 calc R U . . .
O12 O 0.8463(8) 0.1190(10) 0.5830(6) 0.069(5) Uani 1 1 d . . . . .
O5 O 0.4179(8) 0.4435(10) 0.8336(7) 0.067(5) Uani 1 1 d . . . . .
C9C C 0.8367(12) 0.1832(15) 0.5904(9) 0.059(6) Uani 1 1 d . . . . .
C8A C 0.4275(11) 0.4236(15) 0.7977(11) 0.066(6) Uani 1 1 d . . . . .

loop_
_atom_site_aniso_label
_atom_site_aniso_U_11
_atom_site_aniso_U_22
_atom_site_aniso_U_33
_atom_site_aniso_U_23
_atom_site_aniso_U_13
_atom_site_aniso_U_12
Re2 0.0269(5) 0.0310(5) 0.1011(9) -0.0016(5) 0.0097(5) -0.0025(4)
Re4 0.0362(5) 0.0448(6) 0.0813(8) -0.0128(6) 0.0021(5) 0.0039(4)
Re1 0.0256(5) 0.0567(7) 0.1110(10) 0.0177(7) 0.0031(5) 0.0018(5)
Re3 0.0474(6) 0.0785(9) 0.0916(10) 0.0018(7) -0.0073(6) 0.0110(6)
N3 0.024(7) 0.050(8) 0.071(11) 0.004(8) 0.015(6) -0.024(6)
O6 0.026(7) 0.027(7) 0.133(16) 0.011(9) 0.008(9) 0.006(6)
N1C 0.028(8) 0.018(6) 0.089(9) -0.005(6) -0.011(7) 0.014(6)
O4 0.045(7) 0.019(6) 0.117(10) -0.014(7) 0.001(7) 0.007(5)
N3C 0.026(8) 0.027(7) 0.091(10) -0.012(7) -0.012(7) -0.008(6)
N5B 0.044(7) 0.052(9) 0.069(12) -0.032(8) -0.016(8) 0.000(7)
N4C 0.020(8) 0.034(7) 0.088(11) -0.007(7) -0.002(7) -0.009(7)
N1 0.030(7) 0.051(8) 0.095(14) 0.001(8) 0.006(7) -0.018(6)
N2C 0.039(10) 0.035(7) 0.087(12) -0.001(7) -0.009(8) 0.004(8)
O3 0.056(11) 0.036(10) 0.134(17) 0.010(9) 0.004(10) 0.011(8)
N5A 0.031(9) 0.042(8) 0.103(11) -0.006(7) 0.016(8) 0.012(7)
N1B 0.045(7) 0.042(10) 0.077(13) -0.019(8) -0.005(8) 0.000(6)
N4 0.025(8) 0.058(9) 0.085(14) -0.013(9) 0.008(8) -0.006(6)
N2A 0.033(9) 0.038(9) 0.095(12) -0.004(8) 0.002(8) 0.000(7)
N2B 0.053(8) 0.063(12) 0.073(15) 0.002(10) -0.009(10) -0.013(7)
C1C 0.022(10) 0.025(6) 0.084(12) -0.011(7) -0.001(8) 0.001(7)
N1A 0.031(9) 0.041(9) 0.093(9) -0.002(7) 0.004(7) 0.002(7)
N5C 0.042(10) 0.030(7) 0.083(11) -0.004(6) -0.007(8) 0.005(7)
N4A 0.067(12) 0.024(8) 0.106(12) 0.007(8) 0.021(10) 0.011(7)
N3A 0.050(10) 0.026(8) 0.102(10) 0.002(7) 0.014(8) 0.020(7)
C2C 0.035(11) 0.023(6) 0.083(11) -0.008(7) -0.008(9) 0.003(8)
N4B 0.043(8) 0.063(12) 0.080(15) -0.002(9) -0.012(9) -0.008(8)
N5 0.035(8) 0.092(11) 0.081(12) 0.018(10) 0.010(8) -0.003(8)
N3B 0.046(7) 0.058(11) 0.085(13) -0.007(9) -0.012(9) -0.008(7)
C2A 0.032(11) 0.037(9) 0.095(11) 0.008(8) 0.005(9) 0.013(7)
N2 0.050(10) 0.067(10) 0.118(18) -0.026(11) -0.014(10) 0.006(9)
O2 0.047(10) 0.094(16) 0.18(2) 0.054(16) 0.002(13) -0.004(9)
C3C 0.042(12) 0.031(7) 0.093(15) -0.014(8) -0.008(11) 0.009(9)
C1 0.026(8) 0.056(11) 0.082(15) -0.002(9) 0.010(8) -0.008(7)
C6C 0.055(14) 0.021(8) 0.087(14) -0.007(8) -0.006(11) 0.002(9)
O10 0.053(8) 0.024(9) 0.147(17) -0.034(10) 0.003(10) -0.006(7)
O8 0.055(10) 0.14(2) 0.15(2) 0.038(18) -0.002(12) 0.028(12)
O11 0.110(18) 0.106(18) 0.105(15) -0.009(13) 0.043(13) 0.001(15)
C2 0.037(10) 0.097(14) 0.091(18) -0.009(12) -0.004(10) -0.002(9)
C6B 0.045(9) 0.054(13) 0.09(2) -0.018(11) -0.009(12) -0.003(9)
C1B 0.044(7) 0.061(13) 0.10(2) 0.009(12) -0.013(11) -0.006(8)
C4C 0.047(13) 0.027(8) 0.099(15) -0.019(9) -0.015(11) 0.003(9)
C7A 0.045(7) 0.019(6) 0.117(10) -0.014(7) 0.001(7) 0.007(5)
C9 0.034(12) 0.041(12) 0.138(17) 0.008(11) 0.013(11) -0.002(9)
C2B 0.044(8) 0.055(12) 0.085(18) -0.012(10) -0.023(11) -0.020(8)
O9 0.084(16) 0.106(17) 0.22(3) 0.062(18) 0.025(18) 0.027(13)
C4 0.064(15) 0.109(19) 0.13(3) -0.020(18) -0.022(15) -0.013(13)
O1 0.098(17) 0.097(18) 0.23(3) 0.058(18) 0.065(18) -0.015(14)
C5C 0.062(15) 0.025(8) 0.107(16) -0.004(10) -0.001(13) 0.008(10)
C9A 0.020(8) 0.028(8) 0.103(17) 0.008(9) 0.012(10) 0.012(6)
C3A 0.067(16) 0.043(12) 0.13(2) -0.001(11) 0.031(15) -0.003(10)
C8 0.044(11) 0.073(14) 0.12(2) 0.035(13) 0.010(12) -0.014(10)
C7C 0.044(8) 0.030(12) 0.111(17) -0.024(13) 0.017(9) 0.006(8)
C8C 0.071(15) 0.066(16) 0.096(13) -0.006(11) 0.023(11) 0.007(14)
C6A 0.041(9) 0.049(8) 0.080(9) 0.004(7) 0.001(8) 0.007(7)
O7 0.110(19) 0.23(3) 0.097(16) -0.057(18) 0.007(16) 0.01(2)
C7B 0.071(18) 0.14(2) 0.076(12) -0.012(13) -0.008(12) 0.043(17)
C5A 0.043(13) 0.063(12) 0.128(19) -0.001(12) 0.018(13) -0.008(10)
C5 0.074(17) 0.113(19) 0.067(19) 0.008(15) -0.002(14) -0.006(12)
C1A 0.035(11) 0.053(11) 0.101(12) -0.002(8) 0.012(10) -0.004(9)
C8B 0.074(16) 0.094(15) 0.11(2) 0.030(14) 0.022(17) 0.031(12)
C7 0.038(13) 0.103(19) 0.138(19) 0.045(16) 0.013(14) 0.001(12)
C3 0.047(12) 0.110(16) 0.09(2) -0.019(15) 0.004(12) -0.014(11)
C6 0.049(11) 0.100(17) 0.079(19) 0.009(14) -0.001(11) 0.003(11)
C5B 0.069(13) 0.096(19) 0.11(2) 0.020(17) -0.011(16) -0.007(13)
C11 0.058(10) 0.11(2) 0.11(2) -0.001(18) 0.001(12) 0.032(12)
C4B 0.065(12) 0.073(18) 0.11(2) 0.011(15) -0.020(15) -0.018(11)
C4A 0.067(18) 0.054(14) 0.13(2) -0.005(12) 0.029(14) -0.007(12)
C3B 0.073(13) 0.072(18) 0.19(4) 0.039(19) -0.033(19) -0.031(13)
O12 0.051(10) 0.056(9) 0.099(15) -0.011(9) -0.020(10) 0.009(8)
O5 0.034(9) 0.058(11) 0.110(12) -0.003(10) 0.010(9) -0.001(8)
C9C 0.041(11) 0.056(9) 0.080(17) -0.008(9) 0.006(12) -0.009(8)
C8A 0.022(11) 0.064(17) 0.111(11) -0.006(10) 0.011(9) -0.014(10)

loop_
_atom_type_symbol
_atom_type_description
_atom_type_scat_dispersion_real
_atom_type_scat_dispersion_imag
_atom_type_scat_source
C C 0.0033 0.0016 'International Tables Vol C Tables 4.2.6.8 and 6.1.1.4'
H H 0.0000 0.0000 'International Tables Vol C Tables 4.2.6.8 and 6.1.1.4'
N N 0.0061 0.0033 'International Tables Vol C Tables 4.2.6.8 and 6.1.1.4'
O O 0.0106 0.0060 'International Tables Vol C Tables 4.2.6.8 and 6.1.1.4'
Re Re -1.0185 7.2310 'International Tables Vol C Tables 4.2.6.8 and 6.1.1.4'

loop_
_geom_angle_atom_site_label_1
_geom_angle_atom_site_label_2
_geom_angle_atom_site_label_3
_geom_angle
_geom_angle_site_symmetry_1
_geom_angle_site_symmetry_3
_geom_angle_publ_flag
N5A Re2 N3 85.0(6) . . ?
N1A Re2 N3 85.2(7) . . ?
N1A Re2 N5A 74.8(8) . . ?
C7A Re2 N3 179.7(11) . . ?
C7A Re2 N5A 94.9(9) . . ?
C7A Re2 N1A 94.5(10) . . ?
C9A Re2 N3 91.8(7) . . ?
C9A Re2 N5A 170.1(9) . . ?
C9A Re2 N1A 95.7(10) . . ?
C9A Re2 C7A 88.3(9) . . ?
C9A Re2 C8A 92.6(11) . . ?
C8A Re2 N3 88.9(9) . . ?
C8A Re2 N5A 96.6(10) . . ?
C8A Re2 N1A 170.0(9) . . ?
C8A Re2 C7A 91.3(12) . . ?
N1C Re4 N5C 75.1(7) . . ?
N1C Re4 N3B 79.8(8) . . ?
N3B Re4 N5C 86.7(7) . . ?
C7C Re4 N1C 95.5(10) . . ?
C7C Re4 N5C 93.8(8) . . ?
C7C Re4 N3B 175.0(11) . . ?
C8C Re4 N1C 171.1(10) . . ?
C8C Re4 N5C 97.3(11) . . ?
C8C Re4 N3B 95.1(12) . . ?
C8C Re4 C7C 89.7(13) . . ?
C9C Re4 N1C 101.0(9) . . ?
C9C Re4 N5C 175.6(9) . . ?
C9C Re4 N3B 90.5(9) . . ?
C9C Re4 C7C 88.7(10) . . ?
C9C Re4 C8C 86.3(12) . . ?
N3C Re1 N1 81.8(7) . . ?
N3C Re1 N5 84.8(7) . . ?
N1 Re1 N5 74.5(8) . . ?
C9 Re1 N3C 89.2(10) . . ?
C9 Re1 N1 100.1(10) . . ?
C9 Re1 N5 172.4(11) . . ?
C9 Re1 C8 89.1(13) . . ?
C9 Re1 C7 90.3(15) . . ?
C8 Re1 N3C 94.6(9) . . ?
C8 Re1 N1 170.1(11) . . ?
C8 Re1 N5 96.0(11) . . ?
C7 Re1 N3C 174.6(10) . . ?
C7 Re1 N1 93.0(11) . . ?
C7 Re1 N5 95.3(13) . . ?
C7 Re1 C8 90.7(12) . . ?
N5B Re3 N3A 84.1(7) . . ?
N1B Re3 N5B 72.0(7) . . ?
N1B Re3 N3A 82.5(7) . . ?
C7B Re3 N5B 97.1(13) . . ?
C7B Re3 N1B 98.5(11) . . ?
C7B Re3 N3A 178.6(12) . . ?
C7B Re3 C8B 86.5(17) . . ?
C7B Re3 C11 84.7(14) . . ?
C8B Re3 N5B 168.0(11) . . ?
C8B Re3 N1B 96.2(11) . . ?
C8B Re3 N3A 92.5(13) . . ?
C8B Re3 C11 90.8(14) . . ?
C11 Re3 N5B 100.9(12) . . ?
C11 Re3 N1B 172.5(12) . . ?
C11 Re3 N3A 94.4(12) . . ?
N4 N3 Re2 117.3(14) . . ?
N4 N3 N2 118.0(19) . . ?
N2 N3 Re2 123.9(14) . . ?
N2C N1C Re4 135.3(14) . . ?
N2C N1C C1C 108(2) . . ?
C1C N1C Re4 116.1(16) . . ?
N4C N3C Re1 125.3(15) . . ?
N4C N3C N2C 110.1(19) . . ?
N2C N3C Re1 124.5(14) . . ?
C6B N5B Re3 123.9(16) . . ?
C2B N5B Re3 125.9(17) . . ?
C2B N5B C6B 110(2) . . ?
C1C N4C N3C 104.0(18) . . ?
N2 N1 Re1 128.9(17) . . ?
C1 N1 Re1 114.5(16) . . ?
C1 N1 N2 117(2) . . ?
N1C N2C N3C 106.0(17) . . ?
C2A N5A Re2 116.3(16) . . ?
C6A N5A Re2 123.1(18) . . ?
C6A N5A C2A 120(2) . . ?
N2B N1B Re3 137.4(17) . . ?
C1B N1B Re3 117.3(17) . . ?
C1B N1B N2B 105(2) . . ?
C1 N4 N3 97.2(18) . . ?
N3A N2A N1A 105.8(19) . . ?
N3B N2B N1B 105(2) . . ?
N1C C1C C2C 118(2) . . ?
N4C C1C N1C 111(2) . . ?
N4C C1C C2C 130(2) . . ?
N2A N1A Re2 139.0(16) . . ?
N2A N1A C1A 106(2) . . ?
C1A N1A Re2 114.7(18) . . ?
C2C N5C Re4 115.6(15) . . ?
C6C N5C Re4 127.1(18) . . ?
C6C N5C C2C 117(2) . . ?
C1A N4A N3A 102(2) . . ?
N2A N3A Re3 124.6(16) . . ?
N2A N3A N4A 114(2) . . ?
N4A N3A Re3 121.2(17) . . ?
N5C C2C C1C 114.8(19) . . ?
C3C C2C C1C 122(2) . . ?
C3C C2C N5C 123(2) . . ?
C1B N4B N3B 102(2) . . ?
C2 N5 Re1 119.8(17) . . ?
C6 N5 Re1 126(2) . . ?
C6 N5 C2 114(3) . . ?
N2B N3B Re4 122.9(16) . . ?
N4B N3B Re4 123.7(16) . . ?
N4B N3B N2B 112.5(19) . . ?
N5A C2A C3A 118(3) . . ?
N5A C2A C1A 115(2) . . ?
C1A C2A C3A 127(3) . . ?
N1 N2 N3 96.9(19) . . ?
C2C C3C H3C 120.7 . . ?
C2C C3C C4C 119(3) . . ?
C4C C3C H3C 120.7 . . ?
N1 C1 N4 111(2) . . ?
N1 C1 C2 125(2) . . ?
N4 C1 C2 124(2) . . ?
N5C C6C H6C 117.0 . . ?
N5C C6C C5C 126(3) . . ?
C5C C6C H6C 117.0 . . ?
N5 C2 C1 106(2) . . ?
C3 C2 N5 125(3) . . ?
C3 C2 C1 129(3) . . ?
N5B C6B H6B 117.1 . . ?
C5B C6B N5B 126(3) . . ?
C5B C6B H6B 117.1 . . ?
N1B C1B C2B 118(2) . . ?
N4B C1B N1B 115(2) . . ?
N4B C1B C2B 127(3) . . ?
C3C C4C H4C 119.1 . . ?
C3C C4C C5C 122(2) . . ?
C5C C4C H4C 119.1 . . ?
O4 C7A Re2 172(3) . . ?
O3 C9 Re1 176(3) . . ?
N5B C2B C1B 106(2) . . ?
N5B C2B C3B 129(2) . . ?
C1B C2B C3B 125(2) . . ?
C5 C4 H4 123.4 . . ?
C5 C4 C3 113(3) . . ?
C3 C4 H4 123.4 . . ?
C6C C5C H5C 123.4 . . ?
C4C C5C C6C 113(2) . . ?
C4C C5C H5C 123.4 . . ?
O6 C9A Re2 178.4(19) . . ?
C2A C3A H3A 119.5 . . ?
C4A C3A C2A 121(3) . . ?
C4A C3A H3A 119.5 . . ?
O2 C8 Re1 179(3) . . ?
O10 C7C Re4 176(3) . . ?
O11 C8C Re4 176(3) . . ?
N5A C6A H6A 118.8 . . ?
N5A C6A C5A 122(3) . . ?
C5A C6A H6A 118.8 . . ?
O7 C7B Re3 173(3) . . ?
C6A C5A H5A 121.2 . . ?
C4A C5A C6A 118(3) . . ?
C4A C5A H5A 121.2 . . ?
C4 C5 H5 118.0 . . ?
C4 C5 C6 124(3) . . ?
C6 C5 H5 118.0 . . ?
N1A C1A C2A 119(3) . . ?
N4A C1A N1A 112(2) . . ?
N4A C1A C2A 128(2) . . ?
O9 C8B Re3 177(3) . . ?
O1 C7 Re1 172(4) . . ?
C2 C3 C4 124(3) . . ?
C2 C3 H3 118.1 . . ?
C4 C3 H3 118.1 . . ?
N5 C6 C5 120(3) . . ?
N5 C6 H6 120.0 . . ?
C5 C6 H6 120.0 . . ?
C6B C5B H5B 120.7 . . ?
C6B C5B C4B 119(3) . . ?
C4B C5B H5B 120.7 . . ?
O8 C11 Re3 175(3) . . ?
C5B C4B H4B 118.8 . . ?
C3B C4B C5B 122(3) . . ?
C3B C4B H4B 118.8 . . ?
C3A C4A C5A 120(3) . . ?
C3A C4A H4A 119.8 . . ?
C5A C4A H4A 119.8 . . ?
C2B C3B H3B 122.9 . . ?
C4B C3B C2B 114(3) . . ?
C4B C3B H3B 122.9 . . ?
O12 C9C Re4 178(2) . . ?
O5 C8A Re2 174(2) . . ?

loop_
_geom_bond_atom_site_label_1
_geom_bond_atom_site_label_2
_geom_bond_distance
_geom_bond_site_symmetry_2
_geom_bond_publ_flag
Re2 N3 2.226(19) . ?
Re2 N5A 2.20(2) . ?
Re2 N1A 2.16(2) . ?
Re2 C7A 1.91(2) . ?
Re2 C9A 1.86(2) . ?
Re2 C8A 1.87(3) . ?
Re4 N1C 2.15(2) . ?
Re4 N5C 2.212(18) . ?
Re4 N3B 2.192(19) . ?
Re4 C7C 1.91(3) . ?
Re4 C8C 1.87(3) . ?
Re4 C9C 1.83(3) . ?
Re1 N3C 2.15(2) . ?
Re1 N1 2.15(2) . ?
Re1 N5 2.16(2) . ?
Re1 C9 1.85(3) . ?
Re1 C8 1.91(3) . ?
Re1 C7 1.89(3) . ?
Re3 N5B 2.13(2) . ?
Re3 N1B 2.121(19) . ?
Re3 N3A 2.17(2) . ?
Re3 C7B 1.83(3) . ?
Re3 C8B 1.90(4) . ?
Re3 C11 1.93(3) . ?
N3 N4 1.39(3) . ?
N3 N2 1.41(3) . ?
O6 C9A 1.21(2) . ?
N1C N2C 1.30(3) . ?
N1C C1C 1.36(3) . ?
O4 C7A 1.13(3) . ?
N3C N4C 1.37(2) . ?
N3C N2C 1.37(3) . ?
N5B C6B 1.49(3) . ?
N5B C2B 1.28(3) . ?
N4C C1C 1.31(3) . ?
N1 N2 1.32(3) . ?
N1 C1 1.30(3) . ?
O3 C9 1.18(3) . ?
N5A C2A 1.36(3) . ?
N5A C6A 1.32(3) . ?
N1B N2B 1.36(3) . ?
N1B C1B 1.32(3) . ?
N4 C1 1.39(3) . ?
N2A N1A 1.32(3) . ?
N2A N3A 1.31(3) . ?
N2B N3B 1.34(3) . ?
C1C C2C 1.44(3) . ?
N1A C1A 1.37(3) . ?
N5C C2C 1.37(3) . ?
N5C C6C 1.30(3) . ?
N4A N3A 1.36(3) . ?
N4A C1A 1.30(3) . ?
C2C C3C 1.35(3) . ?
N4B N3B 1.34(3) . ?
N4B C1B 1.30(3) . ?
N5 C2 1.41(4) . ?
N5 C6 1.36(3) . ?
C2A C3A 1.42(3) . ?
C2A C1A 1.41(4) . ?
O2 C8 1.19(3) . ?
C3C H3C 0.9500 . ?
C3C C4C 1.38(3) . ?
C1 C2 1.45(3) . ?
C6C H6C 0.9500 . ?
C6C C5C 1.42(3) . ?
O10 C7C 1.19(3) . ?
O8 C11 1.14(3) . ?
O11 C8C 1.16(3) . ?
C2 C3 1.31(4) . ?
C6B H6B 0.9500 . ?
C6B C5B 1.35(4) . ?
C1B C2B 1.51(3) . ?
C4C H4C 0.9500 . ?
C4C C5C 1.41(4) . ?
C2B C3B 1.55(4) . ?
O9 C8B 1.17(4) . ?
C4 H4 0.9500 . ?
C4 C5 1.38(4) . ?
C4 C3 1.38(4) . ?
O1 C7 1.17(3) . ?
C5C H5C 0.9500 . ?
C3A H3A 0.9500 . ?
C3A C4A 1.34(4) . ?
C6A H6A 0.9500 . ?
C6A C5A 1.42(3) . ?
O7 C7B 1.19(4) . ?
C5A H5A 0.9500 . ?
C5A C4A 1.37(4) . ?
C5 H5 0.9500 . ?
C5 C6 1.44(4) . ?
C3 H3 0.9500 . ?
C6 H6 0.9500 . ?
C5B H5B 0.9500 . ?
C5B C4B 1.42(4) . ?
C4B H4B 0.9500 . ?
C4B C3B 1.32(4) . ?
C4A H4A 0.9500 . ?
C3B H3B 0.9500 . ?
O12 C9C 1.23(3) . ?
O5 C8A 1.19(3) . ?

loop_
_geom_torsion_atom_site_label_1
_geom_torsion_atom_site_label_2
_geom_torsion_atom_site_label_3
_geom_torsion_atom_site_label_4
_geom_torsion
_geom_torsion_site_symmetry_1
_geom_torsion_site_symmetry_2
_geom_torsion_site_symmetry_3
_geom_torsion_site_symmetry_4
_geom_torsion_publ_flag
Re2 N3 N4 C1 171.4(14) . . . . ?
Re2 N3 N2 N1 -173.8(15) . . . . ?
Re2 N5A C2A C3A 178.8(18) . . . . ?
Re2 N5A C2A C1A -2(3) . . . . ?
Re2 N5A C6A C5A -178.1(18) . . . . ?
Re2 N1A C1A N4A 179.2(17) . . . . ?
Re2 N1A C1A C2A -4(3) . . . . ?
Re4 N1C N2C N3C -173.5(13) . . . . ?
Re4 N1C C1C N4C 175.3(13) . . . . ?
Re4 N1C C1C C2C -1(2) . . . . ?
Re4 N5C C2C C1C 0(2) . . . . ?
Re4 N5C C2C C3C 178.1(17) . . . . ?
Re4 N5C C6C C5C -178.2(18) . . . . ?
Re1 N3C N4C C1C -174.2(13) . . . . ?
Re1 N3C N2C N1C 173.7(12) . . . . ?
Re1 N1 N2 N3 -172.9(15) . . . . ?
Re1 N1 C1 N4 173.0(15) . . . . ?
Re1 N1 C1 C2 -1(3) . . . . ?
Re1 N5 C2 C1 4(3) . . . . ?
Re1 N5 C2 C3 -177(3) . . . . ?
Re1 N5 C6 C5 174(2) . . . . ?
Re3 N5B C6B C5B -176(2) . . . . ?
Re3 N5B C2B C1B -2(3) . . . . ?
Re3 N5B C2B C3B -180(3) . . . . ?
Re3 N1B N2B N3B 176.9(18) . . . . ?
Re3 N1B C1B N4B -178(2) . . . . ?
Re3 N1B C1B C2B 4(3) . . . . ?
N3 N4 C1 N1 3(2) . . . . ?
N3 N4 C1 C2 176(2) . . . . ?
N1C C1C C2C N5C 1(3) . . . . ?
N1C C1C C2C C3C -178(2) . . . . ?
N3C N4C C1C N1C 0(2) . . . . ?
N3C N4C C1C C2C 175(2) . . . . ?
N5B C6B C5B C4B -2(5) . . . . ?
N5B C2B C3B C4B -7(5) . . . . ?
N4C N3C N2C N1C -2(2) . . . . ?
N4C C1C C2C N5C -174(2) . . . . ?
N4C C1C C2C C3C 7(4) . . . . ?
N1 C1 C2 N5 -2(4) . . . . ?
N1 C1 C2 C3 179(3) . . . . ?
N2C N1C C1C N4C -1(2) . . . . ?
N2C N1C C1C C2C -176.9(18) . . . . ?
N2C N3C N4C C1C 1(2) . . . . ?
N5A C2A C3A C4A -4(4) . . . . ?
N5A C2A C1A N1A 4(3) . . . . ?
N5A C2A C1A N4A -179(2) . . . . ?
N5A C6A C5A C4A 3(4) . . . . ?
N1B N2B N3B Re4 -172.6(15) . . . . ?
N1B N2B N3B N4B -3(3) . . . . ?
N1B C1B C2B N5B -2(4) . . . . ?
N1B C1B C2B C3B 176(3) . . . . ?
N4 N3 N2 N1 -4(3) . . . . ?
N4 C1 C2 N5 -175(2) . . . . ?
N4 C1 C2 C3 6(5) . . . . ?
N2A N1A C1A N4A 0(3) . . . . ?
N2A N1A C1A C2A 177(2) . . . . ?
N2B N1B C1B N4B -3(3) . . . . ?
N2B N1B C1B C2B 179(2) . . . . ?
C1C N1C N2C N3C 1(2) . . . . ?
C1C C2C C3C C4C -179(2) . . . . ?
N1A N2A N3A Re3 -171.6(13) . . . . ?
N1A N2A N3A N4A 0(2) . . . . ?
N5C C2C C3C C4C 2(3) . . . . ?
N5C C6C C5C C4C -2(4) . . . . ?
N3A N2A N1A Re2 -178.9(17) . . . . ?
N3A N2A N1A C1A 0(2) . . . . ?
N3A N4A C1A N1A 0(3) . . . . ?
N3A N4A C1A C2A -177(2) . . . . ?
C2C N5C C6C C5C 2(4) . . . . ?
C2C C3C C4C C5C -2(4) . . . . ?
N4B C1B C2B N5B -179(3) . . . . ?
N4B C1B C2B C3B -2(5) . . . . ?
N5 C2 C3 C4 3(5) . . . . ?
N3B N4B C1B N1B 1(3) . . . . ?
N3B N4B C1B C2B 178(3) . . . . ?
C2A N5A C6A C5A -4(4) . . . . ?
C2A C3A C4A C5A 2(5) . . . . ?
N2 N3 N4 C1 1(3) . . . . ?
N2 N1 C1 N4 -6(3) . . . . ?
N2 N1 C1 C2 -180(3) . . . . ?
C3C C4C C5C C6C 2(4) . . . . ?
C1 N1 N2 N3 6(3) . . . . ?
C1 C2 C3 C4 -177(3) . . . . ?
C6C N5C C2C C1C 179(2) . . . . ?
C6C N5C C2C C3C -2(3) . . . . ?
C2 N5 C6 C5 -2(4) . . . . ?
C6B N5B C2B C1B -178(2) . . . . ?
C6B N5B C2B C3B 5(4) . . . . ?
C6B C5B C4B C3B 0(6) . . . . ?
C1B N1B N2B N3B 4(3) . . . . ?
C1B N4B N3B Re4 170.7(19) . . . . ?
C1B N4B N3B N2B 2(3) . . . . ?
C1B C2B C3B C4B 177(3) . . . . ?
C2B N5B C6B C5B -1(4) . . . . ?
C4 C5 C6 N5 1(5) . . . . ?
C3A C2A C1A N1A -177(2) . . . . ?
C3A C2A C1A N4A -1(5) . . . . ?
C6A N5A C2A C3A 5(3) . . . . ?
C6A N5A C2A C1A -177(2) . . . . ?
C6A C5A C4A C3A -2(5) . . . . ?
C5 C4 C3 C2 -3(5) . . . . ?
C1A N4A N3A Re3 171.8(16) . . . . ?
C1A N4A N3A N2A 0(3) . . . . ?
C1A C2A C3A C4A 178(3) . . . . ?
C3 C4 C5 C6 1(5) . . . . ?
C6 N5 C2 C1 180(2) . . . . ?
C6 N5 C2 C3 -1(4) . . . . ?
C5B C4B C3B C2B 3(6) . . . . ?

loop_
_platon_squeeze_void_nr
_platon_squeeze_void_average_x
_platon_squeeze_void_average_y
_platon_squeeze_void_average_z
_platon_squeeze_void_volume
_platon_squeeze_void_count_electrons
_platon_squeeze_void_content
1 -0.004 -0.013 0.000 1372 406 ' '
2 0.709 -0.187 0.500 1373 407 ' '
